data_4331239
loop_
_publ_author_name
'Deepak Dange'
'Jiaye Li'
'Christian Schenk'
'Hansgeorg Schn\"ockel'
'Cameron Jones'

_publ_section_title
;
 Monomeric Group 13 Metal(I) Amides: Enforcing One-Coordination Through
 Extreme Ligand Steric Bulk
;
_journal_name_full 'Inorganic Chemistry'
_journal_page_first 13050
_journal_page_last 13059
_journal_paper_doi 10.1021/ic3022613
_journal_volume 51
_journal_year 2012
_chemical_formula_sum 'C47 H52 Al Br2 N O Si'
_chemical_formula_weight 861.79
_chemical_name_systematic
; 
 ? 
;
_space_group_IT_number 2
_symmetry_cell_setting triclinic
_symmetry_space_group_name_Hall '-P 1'
_symmetry_space_group_name_H-M 'P -1'
_atom_sites_solution_hydrogens geom
_atom_sites_solution_primary direct
_atom_sites_solution_secondary difmap
_audit_creation_method SHELXL-97
_cell_angle_alpha 82.820(4)
_cell_angle_beta 73.508(3)
_cell_angle_gamma 76.903(3)
_cell_formula_units_Z 2
_cell_length_a 10.8455(4)
_cell_length_b 11.0069(5)
_cell_length_c 18.8926(8)
_cell_measurement_temperature 123(2)
_cell_volume 2101.83(16)
_computing_structure_refinement 'SHELXL-97 (Sheldrick, 1997)'
_computing_structure_solution 'SHELXS-97 (Sheldrick, 1990)'
_diffrn_ambient_temperature 123(2)
_diffrn_measured_fraction_theta_full 0.992
_diffrn_measured_fraction_theta_max 0.992
_diffrn_measurement_device_type 'Oxford Gemini Ultra'
_diffrn_radiation_monochromator graphite
_diffrn_radiation_source 'Enhance (Mo) x-ray Source'
_diffrn_radiation_type MoK\a
_diffrn_radiation_wavelength 0.71073
_diffrn_reflns_av_R_equivalents 0.0335
_diffrn_reflns_av_sigmaI/netI 0.0645
_diffrn_reflns_limit_h_max 11
_diffrn_reflns_limit_h_min -13
_diffrn_reflns_limit_k_max 13
_diffrn_reflns_limit_k_min -13
_diffrn_reflns_limit_l_max 17
_diffrn_reflns_limit_l_min -23
_diffrn_reflns_number 13816
_diffrn_reflns_theta_full 26.00
_diffrn_reflns_theta_max 26.00
_diffrn_reflns_theta_min 2.00
_exptl_absorpt_coefficient_mu 2.014
_exptl_absorpt_correction_T_max 0.752
_exptl_absorpt_correction_T_min 0.631
_exptl_absorpt_correction_type multi-scan
_exptl_absorpt_process_details 'SCALE3 ABSPACK'
_exptl_crystal_colour colorless
_exptl_crystal_density_diffrn 1.362
_exptl_crystal_description block
_exptl_crystal_F_000 892
_exptl_crystal_size_max 0.25
_exptl_crystal_size_mid 0.23
_exptl_crystal_size_min 0.15
_refine_diff_density_max 0.785
_refine_diff_density_min -0.960
_refine_diff_density_rms 0.104
_refine_ls_extinction_method none
_refine_ls_goodness_of_fit_ref 1.076
_refine_ls_hydrogen_treatment constr
_refine_ls_matrix_type full
_refine_ls_number_parameters 478
_refine_ls_number_reflns 8210
_refine_ls_number_restraints 5
_refine_ls_restrained_S_all 1.076
_refine_ls_R_factor_all 0.0742
_refine_ls_R_factor_gt 0.0536
_refine_ls_shift/su_max 0.001
_refine_ls_shift/su_mean 0.000
_refine_ls_structure_factor_coef Fsqd
_refine_ls_weighting_details 'calc w=1/[\s^2^(Fo^2^)+(0.0428P)^2^+5.8454P] where P=(Fo^2^+2Fc^2^)/3'
_refine_ls_weighting_scheme calc
_refine_ls_wR_factor_gt 0.1224
_refine_ls_wR_factor_ref 0.1329
_reflns_number_gt 6484
_reflns_number_total 8210
_reflns_threshold_expression >2sigma(I)
_cod_data_source_file ic3022613_si_002_08.cif
_cod_data_source_block L'AlBr2(THF)
_cod_original_cell_volume 2101.83(15)
_cod_database_code 4331239

loop_
_symmetry_equiv_pos_as_xyz
'x, y, z'
'-x, -y, -z'

loop_
_atom_site_label
_atom_site_type_symbol
_atom_site_fract_x
_atom_site_fract_y
_atom_site_fract_z
_atom_site_U_iso_or_equiv
_atom_site_adp_type
_atom_site_occupancy
_atom_site_symmetry_multiplicity
_atom_site_calc_flag
_atom_site_refinement_flags
_atom_site_disorder_assembly
_atom_site_disorder_group
Br1 Br 0.38414(4) 0.37159(4) 0.12405(2) 0.02496(13) Uani 1 1 d . . .
Br2 Br 0.24736(5) 0.60223(4) -0.00770(2) 0.02749(14) Uani 1 1 d . . .
Si1 Si -0.03885(11) 0.52805(11) 0.16207(6) 0.0160(3) Uani 1 1 d . . .
Al1 Al 0.24622(12) 0.56275(11) 0.11379(7) 0.0147(3) Uani 1 1 d . . .
O1 O 0.3406(3) 0.6741(3) 0.12736(15) 0.0163(6) Uani 1 1 d . . .
N1 N 0.0881(3) 0.5836(3) 0.18092(18) 0.0121(7) Uani 1 1 d . . .
C1 C 0.0578(4) 0.6530(4) 0.2458(2) 0.0116(8) Uani 1 1 d . . .
C2 C 0.0840(4) 0.5925(4) 0.3125(2) 0.0117(8) Uani 1 1 d . . .
C3 C 0.0487(4) 0.6613(4) 0.3749(2) 0.0136(8) Uani 1 1 d . . .
H3 H 0.0716 0.6221 0.4184 0.016 Uiso 1 1 calc R . .
C4 C -0.0186(4) 0.7854(4) 0.3759(2) 0.0143(8) Uani 1 1 d . . .
C5 C -0.0409(4) 0.8432(4) 0.3102(2) 0.0151(9) Uani 1 1 d . . .
H5 H -0.0855 0.9281 0.3095 0.018 Uiso 1 1 calc R . .
C6 C -0.0002(4) 0.7812(4) 0.2449(2) 0.0135(8) Uani 1 1 d . . .
C7 C -0.0641(5) 0.8532(4) 0.4467(2) 0.0234(10) Uani 1 1 d . . .
H7A H -0.1565 0.8505 0.4702 0.035 Uiso 1 1 calc R . .
H7B H -0.0544 0.9404 0.4351 0.035 Uiso 1 1 calc R . .
H7C H -0.0108 0.8126 0.4804 0.035 Uiso 1 1 calc R . .
C8 C 0.1478(4) 0.4530(3) 0.3173(2) 0.0135(8) Uani 1 1 d . . .
H8 H 0.1932 0.4297 0.2654 0.016 Uiso 1 1 calc R . .
C9 C 0.2530(4) 0.4235(4) 0.3601(2) 0.0155(9) Uani 1 1 d . . .
C10 C 0.2227(4) 0.4055(4) 0.4367(2) 0.0193(9) Uani 1 1 d . . .
H10 H 0.1338 0.4092 0.4639 0.023 Uiso 1 1 calc R . .
C11 C 0.3190(4) 0.3824(4) 0.4741(3) 0.0270(11) Uani 1 1 d . . .
H11 H 0.2953 0.3725 0.5266 0.032 Uiso 1 1 calc R . .
C12 C 0.4497(5) 0.3735(5) 0.4358(3) 0.0312(12) Uani 1 1 d . . .
H12 H 0.5157 0.3585 0.4616 0.037 Uiso 1 1 calc R . .
C13 C 0.4827(5) 0.3867(5) 0.3593(3) 0.0316(12) Uani 1 1 d . . .
H13 H 0.5721 0.3797 0.3322 0.038 Uiso 1 1 calc R . .
C14 C 0.3853(4) 0.4102(4) 0.3222(3) 0.0233(10) Uani 1 1 d . . .
H14 H 0.4094 0.4175 0.2696 0.028 Uiso 1 1 calc R . .
C15 C 0.0453(4) 0.3719(4) 0.3477(2) 0.0157(9) Uani 1 1 d . . .
C16 C 0.0655(5) 0.2565(4) 0.3195(3) 0.0275(11) Uani 1 1 d . . .
H16 H 0.1431 0.2294 0.2818 0.033 Uiso 1 1 calc R . .
C17 C -0.0259(6) 0.1799(5) 0.3454(3) 0.0419(14) Uani 1 1 d . . .
H17 H -0.0112 0.1016 0.3249 0.050 Uiso 1 1 calc R . .
C18 C -0.1379(5) 0.2175(5) 0.4007(3) 0.0364(13) Uani 1 1 d . . .
H18 H -0.2005 0.1652 0.4183 0.044 Uiso 1 1 calc R . .
C19 C -0.1592(4) 0.3306(4) 0.4306(3) 0.0243(10) Uani 1 1 d . . .
H19 H -0.2353 0.3559 0.4696 0.029 Uiso 1 1 calc R . .
C20 C -0.0690(4) 0.4072(4) 0.4035(2) 0.0172(9) Uani 1 1 d . . .
H20 H -0.0853 0.4861 0.4235 0.021 Uiso 1 1 calc R . .
C21 C -0.0158(4) 0.8560(4) 0.1726(2) 0.0136(8) Uani 1 1 d . . .
H21 H -0.0138 0.7940 0.1376 0.016 Uiso 1 1 calc R . .
C22 C 0.0981(4) 0.9227(4) 0.1357(2) 0.0172(9) Uani 1 1 d . . .
C23 C 0.1625(4) 0.9736(4) 0.1748(3) 0.0212(10) Uani 1 1 d . . .
H23 H 0.1398 0.9630 0.2273 0.025 Uiso 1 1 calc R . .
C24 C 0.2601(5) 1.0403(4) 0.1382(3) 0.0295(11) Uani 1 1 d . . .
H24 H 0.3025 1.0755 0.1658 0.035 Uiso 1 1 calc R . .
C25 C 0.2952(5) 1.0550(5) 0.0625(3) 0.0348(13) Uani 1 1 d . . .
H25 H 0.3624 1.0996 0.0377 0.042 Uiso 1 1 calc R . .
C26 C 0.2322(5) 1.0046(5) 0.0218(3) 0.0351(13) Uani 1 1 d . . .
H26 H 0.2557 1.0155 -0.0306 0.042 Uiso 1 1 calc R . .
C27 C 0.1351(4) 0.9386(4) 0.0582(2) 0.0233(10) Uani 1 1 d . . .
H27 H 0.0929 0.9037 0.0302 0.028 Uiso 1 1 calc R . .
C28 C -0.1491(4) 0.9473(4) 0.1827(2) 0.0175(9) Uani 1 1 d . . .
C29 C -0.2635(4) 0.8998(4) 0.2060(2) 0.0210(9) Uani 1 1 d . . .
H29 H -0.2575 0.8124 0.2172 0.025 Uiso 1 1 calc R . .
C30 C -0.3861(5) 0.9768(5) 0.2135(3) 0.0276(11) Uani 1 1 d . . .
H30 H -0.4630 0.9423 0.2288 0.033 Uiso 1 1 calc R . .
C31 C -0.3955(5) 1.1039(5) 0.1984(3) 0.0352(13) Uani 1 1 d . . .
H31 H -0.4792 1.1576 0.2037 0.042 Uiso 1 1 calc R . .
C32 C -0.2849(5) 1.1525(5) 0.1760(3) 0.0404(14) Uani 1 1 d . . .
H32 H -0.2924 1.2402 0.1660 0.048 Uiso 1 1 calc R . .
C33 C -0.1610(5) 1.0761(4) 0.1675(3) 0.0294(11) Uani 1 1 d . . .
H33 H -0.0848 1.1117 0.1515 0.035 Uiso 1 1 calc R . .
C34 C -0.1787(4) 0.5204(4) 0.2474(2) 0.0226(10) Uani 1 1 d . . .
H34A H -0.1522 0.4511 0.2814 0.034 Uiso 1 1 calc R . .
H34B H -0.2549 0.5071 0.2335 0.034 Uiso 1 1 calc R . .
H34C H -0.2019 0.5991 0.2718 0.034 Uiso 1 1 calc R . .
C35 C 0.0293(5) 0.3691(4) 0.1264(3) 0.0226(10) Uani 1 1 d . . .
H35A H 0.1062 0.3723 0.0843 0.034 Uiso 1 1 calc R . .
H35B H -0.0377 0.3410 0.1105 0.034 Uiso 1 1 calc R . .
H35C H 0.0549 0.3105 0.1657 0.034 Uiso 1 1 calc R . .
C36 C -0.1089(4) 0.6306(4) 0.0872(2) 0.0144(8) Uani 1 1 d . . .
H36A H -0.1616 0.7095 0.1075 0.022 Uiso 1 1 calc R . .
H36B H -0.1642 0.5868 0.0709 0.022 Uiso 1 1 calc R . .
H36C H -0.0367 0.6479 0.0451 0.022 Uiso 1 1 calc R . .
C37 C 0.3691(4) 0.6832(4) 0.1983(2) 0.0195(9) Uani 1 1 d . . .
H37A H 0.3446 0.6133 0.2341 0.023 Uiso 1 1 calc R . .
H37B H 0.3213 0.7633 0.2202 0.023 Uiso 1 1 calc R . .
C38 C 0.5148(4) 0.6760(5) 0.1773(3) 0.0279(11) Uani 1 1 d . . .
H38A H 0.5634 0.5884 0.1728 0.034 Uiso 1 1 calc R . .
H38B H 0.5411 0.7146 0.2139 0.034 Uiso 1 1 calc R . .
C39 C 0.5381(4) 0.7505(5) 0.1024(3) 0.0268(11) Uani 1 1 d . . .
H39A H 0.5118 0.8415 0.1085 0.032 Uiso 1 1 calc R . .
H39B H 0.6313 0.7304 0.0740 0.032 Uiso 1 1 calc R . .
C40 C 0.4514(4) 0.7076(4) 0.0652(2) 0.0241(10) Uani 1 1 d . . .
H40A H 0.4182 0.7752 0.0315 0.029 Uiso 1 1 calc R . .
H40B H 0.4998 0.6341 0.0365 0.029 Uiso 1 1 calc R . .
C41 C 0.6018(14) 1.0201(13) 0.4009(7) 0.044(3) Uiso 0.549(15) 1 d P A 1
H41A H 0.6342 1.0662 0.3539 0.065 Uiso 0.549(15) 1 calc PR A 1
H41B H 0.6751 0.9595 0.4135 0.065 Uiso 0.549(15) 1 calc PR A 1
H41C H 0.5621 1.0787 0.4400 0.065 Uiso 0.549(15) 1 calc PR A 1
C41A C 0.5622(17) 1.0477(15) 0.3990(9) 0.046(4) Uiso 0.451(15) 1 d PD A 2
H41D H 0.5823 1.0371 0.4471 0.068 Uiso 0.451(15) 1 calc PR A 2
H41E H 0.5079 1.1309 0.3936 0.068 Uiso 0.451(15) 1 calc PR A 2
H41F H 0.6441 1.0392 0.3594 0.068 Uiso 0.451(15) 1 calc PR A 2
C42 C 0.5023(13) 0.9534(11) 0.3938(14) 0.038(7) Uiso 0.549(15) 1 d PD A 1
C42A C 0.4879(14) 0.9483(11) 0.3943(15) 0.025(7) Uiso 0.451(15) 1 d PD A 2
C43 C 0.5238(15) 0.8238(11) 0.3884(8) 0.041(4) Uiso 0.549(15) 1 d PD A 1
H43 H 0.6075 0.7760 0.3908 0.049 Uiso 0.549(15) 1 calc PR A 1
C43A C 0.5586(15) 0.8242(10) 0.3850(8) 0.023(4) Uiso 0.451(15) 1 d PD A 2
H43A H 0.6495 0.8050 0.3827 0.028 Uiso 0.451(15) 1 calc PR A 2
C44 C 0.4364(15) 0.7622(12) 0.3803(6) 0.043(3) Uiso 0.549(15) 1 d P A 1
H44 H 0.4589 0.6746 0.3750 0.052 Uiso 0.549(15) 1 calc PR A 1
C44A C 0.4971(14) 0.7309(13) 0.3793(7) 0.033(3) Uiso 0.451(15) 1 d P A 2
H44A H 0.5424 0.6462 0.3768 0.040 Uiso 0.451(15) 1 calc PR A 2
C45 C 0.3142(12) 0.8282(15) 0.3798(5) 0.033(3) Uiso 0.549(15) 1 d P A 1
H45 H 0.2494 0.7853 0.3765 0.039 Uiso 0.549(15) 1 calc PR A 1
C45A C 0.3649(14) 0.7647(13) 0.3771(6) 0.028(3) Uiso 0.451(15) 1 d P A 2
H45A H 0.3235 0.7004 0.3716 0.034 Uiso 0.451(15) 1 calc PR A 2
C46 C 0.2824(11) 0.9568(12) 0.3841(6) 0.039(3) Uiso 0.549(15) 1 d P A 1
H46 H 0.1983 1.0025 0.3811 0.047 Uiso 0.549(15) 1 calc PR A 1
C46A C 0.2908(13) 0.8858(19) 0.3825(7) 0.035(4) Uiso 0.451(15) 1 d P A 2
H46A H 0.2018 0.9061 0.3806 0.042 Uiso 0.451(15) 1 calc PR A 2
C47 C 0.3746(9) 1.0171(11) 0.3927(5) 0.029(3) Uiso 0.549(15) 1 d PD A 1
H47 H 0.3514 1.1047 0.3982 0.035 Uiso 0.549(15) 1 calc PR A 1
C47A C 0.3562(13) 0.9726(17) 0.3907(9) 0.050(4) Uiso 0.451(15) 1 d PD A 2
H47A H 0.3093 1.0567 0.3943 0.060 Uiso 0.451(15) 1 calc PR A 2

loop_
_atom_site_aniso_label
_atom_site_aniso_U_11
_atom_site_aniso_U_22
_atom_site_aniso_U_33
_atom_site_aniso_U_23
_atom_site_aniso_U_13
_atom_site_aniso_U_12
Br1 0.0236(2) 0.0227(2) 0.0201(2) 0.00014(18) -0.00082(19) 0.00517(18)
Br2 0.0302(3) 0.0355(3) 0.0179(2) 0.00006(19) -0.0067(2) -0.0095(2)
Si1 0.0159(6) 0.0176(6) 0.0172(6) -0.0009(5) -0.0067(5) -0.0055(5)
Al1 0.0125(6) 0.0186(6) 0.0123(6) -0.0017(5) -0.0019(5) -0.0032(5)
O1 0.0118(14) 0.0247(16) 0.0128(15) -0.0002(12) -0.0018(12) -0.0066(12)
N1 0.0110(16) 0.0134(17) 0.0124(17) -0.0012(13) -0.0043(14) -0.0023(13)
C1 0.0066(18) 0.014(2) 0.013(2) -0.0015(15) 0.0018(15) -0.0044(15)
C2 0.0068(18) 0.014(2) 0.014(2) -0.0004(15) -0.0005(16) -0.0050(15)
C3 0.015(2) 0.015(2) 0.011(2) 0.0031(16) -0.0037(16) -0.0044(16)
C4 0.015(2) 0.014(2) 0.014(2) -0.0018(16) -0.0025(17) -0.0053(16)
C5 0.015(2) 0.0093(19) 0.020(2) 0.0025(16) -0.0041(17) -0.0036(16)
C6 0.0112(19) 0.015(2) 0.016(2) 0.0020(16) -0.0053(17) -0.0054(16)
C7 0.031(3) 0.019(2) 0.017(2) -0.0018(17) -0.003(2) -0.0030(19)
C8 0.015(2) 0.0098(19) 0.013(2) -0.0002(15) -0.0018(16) 0.0008(15)
C9 0.018(2) 0.011(2) 0.017(2) -0.0009(16) -0.0046(17) -0.0005(16)
C10 0.016(2) 0.023(2) 0.016(2) 0.0004(17) -0.0032(18) -0.0009(17)
C11 0.027(2) 0.030(3) 0.019(2) 0.0000(19) -0.009(2) 0.006(2)
C12 0.023(2) 0.038(3) 0.034(3) 0.001(2) -0.018(2) 0.000(2)
C13 0.015(2) 0.037(3) 0.038(3) 0.005(2) -0.006(2) -0.002(2)
C14 0.020(2) 0.027(2) 0.019(2) 0.0047(19) -0.0052(19) -0.0018(19)
C15 0.020(2) 0.011(2) 0.017(2) 0.0043(16) -0.0081(18) -0.0027(16)
C16 0.032(3) 0.015(2) 0.031(3) -0.0049(19) -0.001(2) -0.0030(19)
C17 0.054(4) 0.023(3) 0.051(4) -0.011(2) -0.004(3) -0.020(2)
C18 0.044(3) 0.026(3) 0.045(3) 0.004(2) -0.010(3) -0.023(2)
C19 0.023(2) 0.029(3) 0.022(2) 0.0051(19) -0.005(2) -0.0122(19)
C20 0.021(2) 0.016(2) 0.017(2) -0.0004(16) -0.0070(18) -0.0052(17)
C21 0.014(2) 0.011(2) 0.014(2) 0.0020(15) -0.0037(17) -0.0007(16)
C22 0.018(2) 0.009(2) 0.020(2) 0.0041(16) -0.0033(18) 0.0005(16)
C23 0.021(2) 0.019(2) 0.021(2) 0.0043(18) -0.0025(19) -0.0049(18)
C24 0.026(2) 0.020(2) 0.043(3) 0.003(2) -0.008(2) -0.0094(19)
C25 0.026(3) 0.028(3) 0.041(3) 0.014(2) 0.002(2) -0.009(2)
C26 0.036(3) 0.036(3) 0.024(3) 0.009(2) 0.002(2) -0.008(2)
C27 0.027(2) 0.022(2) 0.019(2) 0.0056(18) -0.006(2) -0.0048(19)
C28 0.021(2) 0.020(2) 0.011(2) 0.0025(16) -0.0061(17) -0.0012(17)
C29 0.024(2) 0.017(2) 0.022(2) 0.0003(18) -0.0090(19) -0.0010(18)
C30 0.021(2) 0.039(3) 0.023(3) -0.001(2) -0.010(2) -0.001(2)
C31 0.024(3) 0.038(3) 0.031(3) 0.008(2) -0.007(2) 0.011(2)
C32 0.037(3) 0.022(3) 0.047(3) 0.014(2) -0.003(3) 0.005(2)
C33 0.027(3) 0.017(2) 0.038(3) 0.006(2) -0.004(2) -0.0018(19)
C34 0.017(2) 0.028(2) 0.026(2) 0.0076(19) -0.0120(19) -0.0102(18)
C35 0.033(3) 0.018(2) 0.022(2) -0.0026(18) -0.013(2) -0.0083(19)
C36 0.0119(19) 0.018(2) 0.019(2) -0.0081(16) -0.0104(17) -0.0028(16)
C37 0.020(2) 0.026(2) 0.015(2) 0.0016(18) -0.0074(18) -0.0074(18)
C38 0.022(2) 0.040(3) 0.027(3) 0.005(2) -0.015(2) -0.011(2)
C39 0.016(2) 0.039(3) 0.026(3) 0.008(2) -0.006(2) -0.012(2)
C40 0.016(2) 0.034(3) 0.019(2) 0.0019(19) 0.0025(18) -0.0094(19)

loop_
_atom_type_symbol
_atom_type_description
_atom_type_scat_dispersion_real
_atom_type_scat_dispersion_imag
_atom_type_scat_source
C C 0.0033 0.0016 'International Tables Vol C Tables 4.2.6.8 and 6.1.1.4'
H H 0.0000 0.0000 'International Tables Vol C Tables 4.2.6.8 and 6.1.1.4'
N N 0.0061 0.0033 'International Tables Vol C Tables 4.2.6.8 and 6.1.1.4'
Al Al 0.0645 0.0514 'International Tables Vol C Tables 4.2.6.8 and 6.1.1.4'
Si Si 0.0817 0.0704 'International Tables Vol C Tables 4.2.6.8 and 6.1.1.4'
Br Br -0.2901 2.4595 'International Tables Vol C Tables 4.2.6.8 and 6.1.1.4'
O O 0.0106 0.0060 'International Tables Vol C Tables 4.2.6.8 and 6.1.1.4'

loop_
_geom_angle_atom_site_label_1
_geom_angle_atom_site_label_2
_geom_angle_atom_site_label_3
_geom_angle
N1 Si1 C35 108.67(19)
N1 Si1 C34 111.30(18)
C35 Si1 C34 109.8(2)
N1 Si1 C36 112.62(17)
C35 Si1 C36 106.72(19)
C34 Si1 C36 107.62(18)
N1 Al1 O1 109.74(15)
N1 Al1 Br2 117.12(12)
O1 Al1 Br2 102.94(10)
N1 Al1 Br1 115.41(11)
O1 Al1 Br1 102.76(10)
Br2 Al1 Br1 107.22(5)
C37 O1 C40 108.7(3)
C37 O1 Al1 123.6(2)
C40 O1 Al1 119.8(3)
C1 N1 Si1 118.5(2)
C1 N1 Al1 123.0(3)
Si1 N1 Al1 118.21(19)
C6 C1 C2 118.5(4)
C6 C1 N1 121.0(3)
C2 C1 N1 120.5(3)
C3 C2 C1 118.9(3)
C3 C2 C8 119.8(3)
C1 C2 C8 121.3(3)
C4 C3 C2 122.6(4)
C5 C4 C3 117.4(4)
C5 C4 C7 121.8(4)
C3 C4 C7 120.7(4)
C4 C5 C6 122.2(4)
C5 C6 C1 119.9(4)
C5 C6 C21 118.9(3)
C1 C6 C21 121.2(4)
C15 C8 C9 111.2(3)
C15 C8 C2 111.6(3)
C9 C8 C2 113.6(3)
C10 C9 C14 117.2(4)
C10 C9 C8 122.6(4)
C14 C9 C8 120.2(4)
C11 C10 C9 121.4(4)
C10 C11 C12 120.7(4)
C11 C12 C13 118.9(4)
C12 C13 C14 120.1(4)
C13 C14 C9 121.6(4)
C16 C15 C20 117.5(4)
C16 C15 C8 119.2(4)
C20 C15 C8 123.3(4)
C15 C16 C17 121.0(4)
C18 C17 C16 120.0(5)
C19 C18 C17 120.1(4)
C18 C19 C20 119.5(4)
C19 C20 C15 121.8(4)
C22 C21 C6 112.7(3)
C22 C21 C28 111.3(3)
C6 C21 C28 112.5(3)
C23 C22 C27 118.1(4)
C23 C22 C21 123.6(4)
C27 C22 C21 118.2(4)
C22 C23 C24 121.0(4)
C25 C24 C23 120.3(5)
C24 C25 C26 120.0(4)
C27 C26 C25 119.8(5)
C26 C27 C22 120.9(5)
C29 C28 C33 118.0(4)
C29 C28 C21 118.9(4)
C33 C28 C21 123.1(4)
C30 C29 C28 121.6(4)
C31 C30 C29 119.4(5)
C32 C31 C30 119.9(4)
C31 C32 C33 121.3(5)
C32 C33 C28 119.8(5)
O1 C37 C38 103.7(3)
C37 C38 C39 102.4(3)
C40 C39 C38 102.7(4)
O1 C40 C39 104.8(3)
C43 C42 C47 114.0(12)
C43 C42 C41 124.4(11)
C47 C42 C41 121.6(11)
C43A C42A C47A 116.8(13)
C43A C42A C41A 118.0(13)
C47A C42A C41A 124.8(12)
C44 C43 C42 125.4(14)
C44A C43A C42A 120.6(14)
C43 C44 C45 118.2(12)
C43A C44A C45A 117.9(12)
C44 C45 C46 121.3(10)
C46A C45A C44A 124.5(12)
C47 C46 C45 118.9(10)
C47A C46A C45A 114.5(13)
C46 C47 C42 122.2(11)
C46A C47A C42A 125.5(15)

loop_
_geom_bond_atom_site_label_1
_geom_bond_atom_site_label_2
_geom_bond_distance
Br1 Al1 2.3105(13)
Br2 Al1 2.2791(13)
Si1 N1 1.764(3)
Si1 C35 1.868(4)
Si1 C34 1.882(4)
Si1 C36 1.916(4)
Al1 N1 1.806(3)
Al1 O1 1.847(3)
O1 C37 1.479(5)
O1 C40 1.500(5)
N1 C1 1.444(5)
C1 C6 1.409(5)
C1 C2 1.422(5)
C2 C3 1.395(6)
C2 C8 1.538(5)
C3 C4 1.394(5)
C4 C5 1.382(6)
C4 C7 1.515(6)
C5 C6 1.396(6)
C6 C21 1.536(5)
C8 C15 1.524(5)
C8 C9 1.533(6)
C9 C10 1.389(6)
C9 C14 1.393(6)
C10 C11 1.382(6)
C11 C12 1.383(7)
C12 C13 1.384(7)
C13 C14 1.388(6)
C15 C16 1.387(6)
C15 C20 1.393(6)
C16 C17 1.391(7)
C17 C18 1.378(8)
C18 C19 1.377(7)
C19 C20 1.383(6)
C21 C22 1.531(6)
C21 C28 1.539(5)
C22 C23 1.386(6)
C22 C27 1.405(6)
C23 C24 1.395(6)
C24 C25 1.371(7)
C25 C26 1.393(8)
C26 C27 1.386(7)
C28 C29 1.391(6)
C28 C33 1.395(6)
C29 C30 1.385(6)
C30 C31 1.379(7)
C31 C32 1.360(8)
C32 C33 1.392(7)
C37 C38 1.502(6)
C38 C39 1.529(6)
C39 C40 1.504(7)
C41 C42 1.479(17)
C41A C42A 1.523(8)
C42 C43 1.404(7)
C42 C47 1.407(7)
C42A C43A 1.412(7)
C42A C47A 1.412(8)
C43 C44 1.336(19)
C43A C44A 1.375(19)
C44 C45 1.362(18)
C44A C45A 1.408(18)
C45 C46 1.386(16)
C45A C46A 1.391(19)
C46 C47 1.375(16)
C46A C47A 1.36(2)
